data_4035906
loop_
_publ_author_name
'Hewage, Nisansala'
'Daddario, Pedro'
'Lau, Kimberly S. F.'
'Guberman-Pfeffer, Matthew J'
'Gasc\'on, Jos\'e A'
'Zeller, Matthias'
'Lee, Christal O.'
'Khalil, Gamal E.'
'Gouterman, Martin'
'Br\"uckner, Christian'

_publ_section_title
;
 Bacterio- and Isobacteriodilactones by Stepwise or Direct Oxidations of
 meso-Tetrakis(pentafluorophenyl)porphyrin.
;
_journal_issue 1
_journal_name_full 'The Journal of organic chemistry'
_journal_page_first 239
_journal_page_last 256
_journal_paper_doi 10.1021/acs.joc.8b02628
_journal_volume 84
_journal_year 2019
_chemical_formula_moiety 'C64 H30 F20 N8 O8 Os2, C5 H12, 2(C H Cl3)'
_chemical_formula_sum 'C71 H44 Cl6 F20 N8 O8 Os2'
_chemical_formula_weight 2110.24
_space_group_crystal_system orthorhombic
_space_group_IT_number 61
_space_group_name_Hall '-P 2ac 2ab'
_space_group_name_H-M_alt 'P b c a'
_atom_sites_solution_hydrogens geom
_atom_sites_solution_primary direct
_atom_sites_solution_secondary difmap
_audit_creation_method SHELXL-2018/3
_cell_angle_alpha 90
_cell_angle_beta 90
_cell_angle_gamma 90
_cell_formula_units_Z 8
_cell_length_a 22.412(4)
_cell_length_b 21.631(4)
_cell_length_c 30.193(5)
_cell_measurement_reflns_used 8530
_cell_measurement_temperature 100(2)
_cell_measurement_theta_max 30.58
_cell_measurement_theta_min 2.16
_cell_volume 14637(4)
_computing_cell_refinement 'SAINT+ 6.45 (Bruker, 2003)'
_computing_data_collection 'SMART 5.630 (Bruker, 1997-2002)'
_computing_data_reduction 'SAINT+ 6.45'
_computing_structure_refinement
;  
SHELXL-2018/3 (Sheldrick, 2015, 2018), 
SHELXLE Rev882 (H\"ubschle et al., 2011)
;
_computing_structure_solution 'SHELXS-97 (Sheldrick, 2008)'
_diffrn_ambient_temperature 100(2)
_diffrn_measured_fraction_theta_full 1.000
_diffrn_measured_fraction_theta_max 1.000
_diffrn_measurement_device_type 'Bruker AXS SMART APEX CCD diffractometer'
_diffrn_measurement_method '\w scans'
_diffrn_radiation_monochromator graphite
_diffrn_radiation_type MoK\a
_diffrn_radiation_wavelength 0.71073
_diffrn_reflns_av_R_equivalents 0.1527
_diffrn_reflns_av_unetI/netI 0.1046
_diffrn_reflns_Laue_measured_fraction_full 1.000
_diffrn_reflns_Laue_measured_fraction_max 1.000
_diffrn_reflns_limit_h_max 20
_diffrn_reflns_limit_h_min -26
_diffrn_reflns_limit_k_max 25
_diffrn_reflns_limit_k_min -25
_diffrn_reflns_limit_l_max 35
_diffrn_reflns_limit_l_min -35
_diffrn_reflns_number 111415
_diffrn_reflns_point_group_measured_fraction_full 1.000
_diffrn_reflns_point_group_measured_fraction_max 1.000
_diffrn_reflns_theta_full 25.027
_diffrn_reflns_theta_max 25.027
_diffrn_reflns_theta_min 1.349
_diffrn_source 'fine-focus sealed tube'
_exptl_absorpt_coefficient_mu 3.802
_exptl_absorpt_correction_T_max 0.833
_exptl_absorpt_correction_T_min 0.244
_exptl_absorpt_correction_type multi-scan
_exptl_absorpt_process_details
;
SADABS 2016/2: Krause, L., Herbst-Irmer, R., Sheldrick G.M. & Stalke D.
(2015). J. Appl. Cryst. 48 3-10.
;
_exptl_crystal_colour green
_exptl_crystal_density_diffrn 1.915
_exptl_crystal_description plate
_exptl_crystal_F_000 8192
_exptl_crystal_size_max 0.700
_exptl_crystal_size_mid 0.300
_exptl_crystal_size_min 0.050
_refine_diff_density_max 3.820
_refine_diff_density_min -2.307
_refine_diff_density_rms 0.195
_refine_ls_extinction_method none
_refine_ls_goodness_of_fit_ref 1.070
_refine_ls_hydrogen_treatment constr
_refine_ls_matrix_type full
_refine_ls_number_parameters 1038
_refine_ls_number_reflns 12925
_refine_ls_number_restraints 11
_refine_ls_restrained_S_all 1.070
_refine_ls_R_factor_all 0.1639
_refine_ls_R_factor_gt 0.0971
_refine_ls_shift/su_max 0.001
_refine_ls_shift/su_mean 0.000
_refine_ls_structure_factor_coef Fsqd
_refine_ls_weighting_details 'w=1/[\s^2^(Fo^2^)+(0.0816P)^2^+252.9537P] where P=(Fo^2^+2Fc^2^)/3'
_refine_ls_weighting_scheme calc
_refine_ls_wR_factor_gt 0.2096
_refine_ls_wR_factor_ref 0.2435
_reflns_Friedel_coverage 0.000
_reflns_number_gt 7179
_reflns_number_total 12925
_reflns_threshold_expression 'I > 2\s(I)'
_cod_data_source_file jo8b02628_si_004.cif
_cod_data_source_block 06mz050_0m_new
_cod_database_code 4035906
_shelx_shelxl_version_number 2018/3
_shelx_space_group_comment
;
The symmetry employed for this shelxl refinement is uniquely defined
by the following loop, which should always be used as a source of
symmetry information in preference to the above space-group names.
They are only intended as comments.
;
_shelx_estimated_absorpt_t_min 0.176
_shelx_estimated_absorpt_t_max 0.833

loop_
_space_group_symop_operation_xyz
'x, y, z'
'-x+1/2, -y, z+1/2'
'-x, y+1/2, -z+1/2'
'x+1/2, -y+1/2, -z'
'-x, -y, -z'
'x-1/2, y, -z-1/2'
'x, -y-1/2, z-1/2'
'-x-1/2, y-1/2, z'

loop_
_atom_site_label
_atom_site_type_symbol
_atom_site_fract_x
_atom_site_fract_y
_atom_site_fract_z
_atom_site_U_iso_or_equiv
_atom_site_adp_type
_atom_site_occupancy
_atom_site_site_symmetry_order
_atom_site_calc_flag
_atom_site_refinement_flags_posn
_atom_site_refinement_flags_adp
C1 C 0.4861(7) 1.0570(7) 0.2475(6) 0.041(4) Uani 1 1 d . .
C2 C 0.4352(7) 1.0469(8) 0.2148(6) 0.049(4) Uani 1 1 d . .
H2 H 0.443041 1.070345 0.186827 0.059 Uiso 1 1 calc R U
C3 C 0.3825(8) 1.0777(7) 0.2412(6) 0.045(4) Uani 1 1 d . .
H3 H 0.364198 1.111277 0.222908 0.054 Uiso 1 1 calc R U
C4 C 0.4153(7) 1.1062(7) 0.2806(6) 0.041(4) Uani 1 1 d . .
C5 C 0.3839(7) 1.1410(7) 0.3116(6) 0.040(4) Uani 1 1 d . .
C6 C 0.4079(8) 1.1699(8) 0.3495(6) 0.045(4) Uani 1 1 d . .
C7 C 0.3782(8) 1.2105(8) 0.3788(7) 0.051(5) Uani 1 1 d . .
H7 H 0.337393 1.222310 0.377140 0.061 Uiso 1 1 calc R U
C8 C 0.4180(7) 1.2297(8) 0.4098(7) 0.050(5) Uani 1 1 d . .
H8 H 0.410211 1.258855 0.432586 0.060 Uiso 1 1 calc R U
C9 C 0.4734(7) 1.1990(7) 0.4026(6) 0.041(4) Uani 1 1 d . .
C10 C 0.5256(7) 1.2023(7) 0.4294(6) 0.042(4) Uani 1 1 d . .
C11 C 0.5781(7) 1.1717(7) 0.4222(6) 0.042(4) Uani 1 1 d . .
C12 C 0.6287(8) 1.1742(8) 0.4555(6) 0.046(4) Uani 1 1 d . .
H12 H 0.641294 1.217848 0.460995 0.055 Uiso 1 1 calc R U
C13 C 0.6788(8) 1.1377(8) 0.4323(6) 0.050(5) Uani 1 1 d . .
H13 H 0.712639 1.166024 0.424928 0.059 Uiso 1 1 calc R U
C14 C 0.6487(7) 1.1167(7) 0.3906(6) 0.040(4) Uani 1 1 d . .
C15 C 0.6800(7) 1.0811(7) 0.3574(6) 0.045(4) Uani 1 1 d . .
C16 C 0.6585(7) 1.0581(7) 0.3174(6) 0.041(4) Uani 1 1 d . .
C17 C 0.6896(8) 1.0245(7) 0.2862(7) 0.054(5) Uani 1 1 d . .
H17 H 0.730233 1.012177 0.287779 0.065 Uiso 1 1 calc R U
C18 C 0.6501(7) 1.0126(6) 0.2524(6) 0.044(4) Uani 1 1 d . .
H18 H 0.659663 0.991876 0.225603 0.053 Uiso 1 1 calc R U
C19 C 0.5946(7) 1.0351(7) 0.2633(7) 0.044(4) Uani 1 1 d . .
C20 C 0.5423(8) 1.0303(7) 0.2378(7) 0.047(4) Uani 1 1 d . .
C21 C 0.3180(7) 1.1468(7) 0.3055(6) 0.038(4) Uani 1 1 d . .
C22 C 0.2946(8) 1.1852(8) 0.2739(7) 0.051(5) Uani 1 1 d . .
C23 C 0.2324(9) 1.1885(8) 0.2663(7) 0.052(5) Uani 1 1 d . .
C24 C 0.1955(8) 1.1532(8) 0.2917(8) 0.054(5) Uani 1 1 d . .
C25 C 0.2184(8) 1.1159(8) 0.3240(7) 0.054(5) Uani 1 1 d . .
C26 C 0.2782(8) 1.1147(7) 0.3309(6) 0.044(4) Uani 1 1 d . .
C27 C 0.5208(7) 1.2459(8) 0.4680(7) 0.046(4) Uani 1 1 d . .
C28 C 0.5443(8) 1.3041(9) 0.4652(7) 0.051(5) Uani 1 1 d . .
C29 C 0.5382(9) 1.3479(8) 0.4997(8) 0.060(5) Uani 1 1 d . .
C30 C 0.5070(9) 1.3314(10) 0.5366(8) 0.061(5) Uani 1 1 d . .
C31 C 0.4824(9) 1.2742(11) 0.5400(8) 0.064(6) Uani 1 1 d . .
C32 C 0.4894(8) 1.2325(9) 0.5049(8) 0.059(5) Uani 1 1 d . .
C33 C 0.7431(7) 1.0667(7) 0.3688(6) 0.045(4) Uani 1 1 d . .
C34 C 0.7610(7) 1.0115(8) 0.3866(7) 0.053(5) Uani 1 1 d . .
C35 C 0.8200(9) 0.9981(8) 0.3972(8) 0.060(5) Uani 1 1 d . .
C36 C 0.8632(9) 1.0413(9) 0.3891(7) 0.061(5) Uani 1 1 d . .
C37 C 0.8481(8) 1.0978(8) 0.3710(7) 0.051(5) Uani 1 1 d . .
C38 C 0.7879(8) 1.1082(8) 0.3611(7) 0.052(5) Uani 1 1 d . .
C39 C 0.5474(7) 0.9914(7) 0.1970(6) 0.041(4) Uani 1 1 d . .
C40 C 0.5451(8) 0.9271(8) 0.1999(6) 0.045(4) Uani 1 1 d . .
C41 C 0.5426(8) 0.8890(8) 0.1621(8) 0.057(5) Uani 1 1 d . .
C42 C 0.5449(10) 0.9159(10) 0.1222(8) 0.065(6) Uani 1 1 d . .
C43 C 0.5462(8) 0.9786(11) 0.1162(8) 0.064(6) Uani 1 1 d . .
C44 C 0.5497(8) 1.0147(8) 0.1554(7) 0.050(5) Uani 1 1 d . .
C45 C 0.3847(9) 0.8320(9) 0.1885(8) 0.060(6) Uani 1 1 d . .
H45 H 0.365561 0.855593 0.166031 0.072 Uiso 1 1 calc R U
C46 C 0.4055(11) 0.7733(10) 0.1775(9) 0.074(7) Uani 1 1 d . .
H46 H 0.399986 0.757092 0.148512 0.089 Uiso 1 1 calc R U
C47 C 0.4333(10) 0.7403(9) 0.2086(9) 0.068(6) Uani 1 1 d . .
H47 H 0.448317 0.700385 0.201618 0.081 Uiso 1 1 calc R U
C48 C 0.4406(9) 0.7639(8) 0.2509(9) 0.072(7) Uani 1 1 d . .
H48 H 0.460366 0.740962 0.273352 0.087 Uiso 1 1 calc R U
C49 C 0.4178(9) 0.8221(8) 0.2590(8) 0.064(6) Uani 1 1 d . .
H49 H 0.422079 0.838534 0.287953 0.077 Uiso 1 1 calc R U
C50 C 0.2459(8) 0.8755(8) 0.2684(7) 0.052(5) Uani 1 1 d . .
H50 H 0.248893 0.859172 0.239276 0.063 Uiso 1 1 calc R U
C51 C 0.1983(8) 0.8566(8) 0.2956(7) 0.052(5) Uani 1 1 d . .
H51 H 0.169452 0.828011 0.284945 0.063 Uiso 1 1 calc R U
C52 C 0.1941(9) 0.8791(9) 0.3363(8) 0.061(6) Uani 1 1 d . .
H52 H 0.161961 0.866688 0.354853 0.073 Uiso 1 1 calc R U
C53 C 0.2360(9) 0.9203(10) 0.3521(8) 0.065(6) Uani 1 1 d . .
H53 H 0.233764 0.935874 0.381426 0.078 Uiso 1 1 calc R U
C54 C 0.2811(9) 0.9382(9) 0.3240(7) 0.061(5) Uani 1 1 d . .
H54 H 0.309094 0.967562 0.334743 0.073 Uiso 1 1 calc R U
C55 C 0.7425(11) 0.9662(10) 0.5167(10) 0.089(8) Uani 1 1 d . .
H55 H 0.766149 1.002554 0.518763 0.107 Uiso 1 1 calc R U
C56 C 0.7692(11) 0.9095(12) 0.5204(11) 0.104(10) Uani 1 1 d . .
H56 H 0.810683 0.906415 0.526514 0.125 Uiso 1 1 calc R U
C57 C 0.7345(14) 0.8561(11) 0.5150(10) 0.105(9) Uani 1 1 d . .
H57 H 0.753060 0.816698 0.514416 0.126 Uiso 1 1 calc R U
C58 C 0.6706(14) 0.8609(10) 0.5104(9) 0.096(8) Uani 1 1 d . .
H58 H 0.645360 0.825645 0.509319 0.115 Uiso 1 1 calc R U
C59 C 0.6490(11) 0.9199(8) 0.5077(8) 0.076(6) Uani 1 1 d . .
H59 H 0.607232 0.925211 0.503672 0.091 Uiso 1 1 calc R U
C60 C 0.5267(10) 1.0600(10) 0.5514(8) 0.069(6) Uani 1 1 d . .
H60 H 0.514361 1.079705 0.524803 0.083 Uiso 1 1 calc R U
C61 C 0.4836(12) 1.0520(11) 0.5853(9) 0.085(7) Uani 1 1 d . .
H61 H 0.443476 1.065438 0.582233 0.102 Uiso 1 1 calc R U
C62 C 0.5045(13) 1.0231(11) 0.6234(9) 0.081(7) Uani 1 1 d . .
H62 H 0.478636 1.017770 0.648079 0.097 Uiso 1 1 calc R U
C63 C 0.5593(13) 1.0033(11) 0.6254(8) 0.078(7) Uani 1 1 d . .
H63 H 0.572042 0.981878 0.651173 0.093 Uiso 1 1 calc R U
C64 C 0.5986(11) 1.0121(10) 0.5922(8) 0.074(6) Uani 1 1 d . .
H64 H 0.638376 0.997437 0.594990 0.089 Uiso 1 1 calc R U
C65 C 0.8106(10) 1.1414(10) 0.5054(8) 0.073(6) Uani 1 1 d . .
H65 H 0.772939 1.121321 0.495001 0.087 Uiso 1 1 calc R U
C66 C 0.6427(9) 1.2082(10) 0.5957(8) 0.073(6) Uani 1 1 d . .
H66 H 0.659402 1.173105 0.578018 0.087 Uiso 1 1 calc R U
C67 C 0.7608(10) 0.7985(12) 0.4010(11) 0.110(11) Uani 1 1 d D .
H67A H 0.779163 0.770562 0.379366 0.164 Uiso 1 1 calc R U
H67B H 0.760504 0.778731 0.430192 0.164 Uiso 1 1 calc R U
H67C H 0.783770 0.836985 0.402455 0.164 Uiso 1 1 calc R U
C68 C 0.6951(13) 0.8132(13) 0.3865(10) 0.111(10) Uani 1 1 d D .
H68A H 0.671229 0.774957 0.389701 0.133 Uiso 1 1 calc R U
H68B H 0.678543 0.843997 0.407397 0.133 Uiso 1 1 calc R U
C69 C 0.6865(14) 0.8369(14) 0.3409(10) 0.117(10) Uani 1 1 d D .
H69A H 0.692914 0.802027 0.320257 0.141 Uiso 1 1 calc R U
H69B H 0.718397 0.867509 0.335104 0.141 Uiso 1 1 calc R U
C70 C 0.6282(12) 0.8666(16) 0.3289(11) 0.120(12) Uani 1 1 d D .
H70A H 0.631481 0.885368 0.299053 0.144 Uiso 1 1 calc R U
H70B H 0.619259 0.900067 0.350237 0.144 Uiso 1 1 calc R U
C71 C 0.5762(14) 0.8190(17) 0.3290(12) 0.150(15) Uani 1 1 d D .
H71A H 0.557308 0.818099 0.299759 0.225 Uiso 1 1 calc R U
H71B H 0.546591 0.831036 0.351336 0.225 Uiso 1 1 calc R U
H71C H 0.591830 0.777878 0.336124 0.225 Uiso 1 1 calc R U
N1 N 0.4729(6) 1.0906(6) 0.2820(5) 0.038(3) Uani 1 1 d . .
N2 N 0.4649(5) 1.1636(6) 0.3658(5) 0.040(3) Uani 1 1 d . .
H2A H 0.492391 1.139672 0.353964 0.048 Uiso 1 1 calc R U
N3 N 0.5920(6) 1.1356(6) 0.3864(5) 0.039(3) Uani 1 1 d . .
N4 N 0.6005(6) 1.0640(6) 0.3036(5) 0.043(3) Uani 1 1 d . .
H4 H 0.571883 1.083060 0.318157 0.052 Uiso 1 1 calc R U
N5 N 0.3900(6) 0.8569(7) 0.2285(6) 0.051(4) Uani 1 1 d . .
N6 N 0.2884(7) 0.9171(6) 0.2827(5) 0.048(4) Uani 1 1 d . .
N7 N 0.6835(8) 0.9715(7) 0.5103(6) 0.066(5) Uani 1 1 d . .
N8 N 0.5811(7) 1.0425(7) 0.5543(5) 0.056(4) Uani 1 1 d . .
O1 O 0.4229(5) 0.9834(4) 0.2049(4) 0.039(3) Uani 1 1 d . .
O2 O 0.3380(5) 1.0353(4) 0.2541(4) 0.048(3) Uani 1 1 d . .
O3 O 0.4022(5) 0.9394(6) 0.2900(5) 0.061(4) Uani 1 1 d . .
O4 O 0.3113(5) 0.9364(5) 0.1995(4) 0.054(3) Uani 1 1 d . .
O5 O 0.6112(5) 1.1450(6) 0.4960(5) 0.060(4) Uani 1 1 d . .
O6 O 0.6998(5) 1.0874(5) 0.4588(4) 0.052(3) Uani 1 1 d . .
O7 O 0.5927(6) 1.0257(6) 0.4696(5) 0.065(4) Uani 1 1 d . .
O8 O 0.6924(6) 1.0809(6) 0.5476(5) 0.060(4) Uani 1 1 d . .
Os1 Os 0.36021(3) 0.94982(3) 0.24179(2) 0.0430(2) Uani 1 1 d . .
Os2 Os 0.64363(4) 1.06286(3) 0.50401(3) 0.0558(2) Uani 1 1 d . .
F1 F 0.3297(4) 1.2203(4) 0.2471(4) 0.055(3) Uani 1 1 d . .
F2 F 0.2110(5) 1.2262(5) 0.2355(4) 0.065(3) Uani 1 1 d . .
F3 F 0.1356(4) 1.1570(5) 0.2858(4) 0.065(3) Uani 1 1 d . .
F4 F 0.1816(4) 1.0820(5) 0.3495(4) 0.066(3) Uani 1 1 d . .
F5 F 0.2997(4) 1.0760(4) 0.3627(4) 0.055(3) Uani 1 1 d . .
F6 F 0.5777(5) 1.3219(4) 0.4299(4) 0.059(3) Uani 1 1 d . .
F7 F 0.5642(5) 1.4039(6) 0.4964(4) 0.076(3) Uani 1 1 d . .
F8 F 0.4996(6) 1.3720(6) 0.5692(4) 0.085(4) Uani 1 1 d . .
F9 F 0.4513(5) 1.2573(6) 0.5756(4) 0.075(3) Uani 1 1 d . .
F10 F 0.4627(5) 1.1772(5) 0.5096(4) 0.067(3) Uani 1 1 d . .
F11 F 0.7193(5) 0.9683(5) 0.3967(4) 0.068(3) Uani 1 1 d . .
F12 F 0.8348(5) 0.9428(5) 0.4143(4) 0.075(4) Uani 1 1 d . .
F13 F 0.9202(5) 1.0290(5) 0.3996(4) 0.069(3) Uani 1 1 d . .
F14 F 0.8894(4) 1.1407(5) 0.3651(4) 0.066(3) Uani 1 1 d . .
F15 F 0.7753(4) 1.1637(5) 0.3428(4) 0.059(3) Uani 1 1 d . .
F16 F 0.5410(5) 0.9001(4) 0.2393(4) 0.060(3) Uani 1 1 d . .
F17 F 0.5404(5) 0.8275(5) 0.1675(5) 0.076(4) Uani 1 1 d . .
F18 F 0.5420(5) 0.8790(5) 0.0856(4) 0.074(4) Uani 1 1 d . .
F19 F 0.5517(5) 1.0041(6) 0.0765(4) 0.072(3) Uani 1 1 d . .
F20 F 0.5514(5) 1.0767(5) 0.1493(4) 0.054(3) Uani 1 1 d . .
Cl1 Cl 0.7941(3) 1.1849(3) 0.5536(2) 0.095(2) Uani 1 1 d . .
Cl2 Cl 0.8349(3) 1.1917(3) 0.4641(2) 0.0761(16) Uani 1 1 d . .
Cl3 Cl 0.8620(3) 1.0845(3) 0.5160(3) 0.124(3) Uani 1 1 d . .
Cl4 Cl 0.5725(3) 1.1882(3) 0.6126(2) 0.093(2) Uani 1 1 d . .
Cl5 Cl 0.6429(3) 1.2737(3) 0.5624(3) 0.109(3) Uani 1 1 d . .
Cl6 Cl 0.6893(3) 1.2202(3) 0.6418(2) 0.088(2) Uani 1 1 d . .

loop_
_atom_site_aniso_label
_atom_site_aniso_U_11
_atom_site_aniso_U_22
_atom_site_aniso_U_33
_atom_site_aniso_U_23
_atom_site_aniso_U_13
_atom_site_aniso_U_12
C1 0.044(9) 0.031(8) 0.049(11) 0.004(8) -0.012(8) 0.003(7)
C2 0.042(10) 0.042(10) 0.064(13) 0.006(9) 0.010(9) -0.002(8)
C3 0.051(10) 0.025(7) 0.059(12) 0.011(8) -0.001(9) 0.015(7)
C4 0.030(9) 0.041(9) 0.053(11) 0.004(8) 0.001(8) 0.000(7)
C5 0.034(9) 0.031(9) 0.057(12) -0.003(8) -0.004(8) -0.002(7)
C6 0.037(9) 0.038(9) 0.060(12) 0.002(8) 0.002(8) -0.001(7)
C7 0.035(10) 0.043(10) 0.075(15) -0.001(9) 0.015(9) -0.001(8)
C8 0.030(9) 0.050(11) 0.071(14) -0.007(9) -0.007(9) 0.000(8)
C9 0.034(9) 0.030(8) 0.060(12) -0.002(8) -0.006(8) -0.005(7)
C10 0.040(10) 0.036(9) 0.049(12) 0.007(8) 0.000(8) -0.005(7)
C11 0.034(9) 0.037(9) 0.055(12) 0.008(8) -0.003(8) -0.001(7)
C12 0.049(11) 0.040(9) 0.050(12) 0.003(8) -0.009(9) -0.004(8)
C13 0.047(11) 0.035(9) 0.067(14) -0.005(8) 0.003(9) -0.005(8)
C14 0.025(9) 0.036(8) 0.060(11) 0.002(8) 0.000(8) -0.006(7)
C15 0.028(9) 0.035(9) 0.070(14) 0.011(8) -0.011(8) -0.001(7)
C16 0.040(9) 0.030(8) 0.052(11) 0.001(7) -0.010(8) -0.004(7)
C17 0.039(10) 0.031(9) 0.092(16) -0.007(9) -0.012(10) 0.010(8)
C18 0.037(10) 0.018(7) 0.078(14) -0.009(7) 0.005(9) -0.006(6)
C19 0.037(9) 0.021(8) 0.076(14) -0.007(8) 0.009(9) 0.008(6)
C20 0.043(10) 0.034(9) 0.064(13) -0.005(8) 0.000(9) -0.009(7)
C21 0.039(9) 0.024(8) 0.052(11) -0.005(7) 0.001(8) 0.011(7)
C22 0.035(9) 0.047(10) 0.069(14) -0.032(9) -0.018(9) 0.012(8)
C23 0.064(13) 0.031(9) 0.061(14) -0.010(8) -0.011(10) 0.000(8)
C24 0.034(10) 0.033(10) 0.097(17) -0.016(10) -0.008(10) 0.006(8)
C25 0.033(10) 0.037(10) 0.092(16) -0.018(10) 0.013(10) 0.001(8)
C26 0.039(10) 0.030(9) 0.065(13) -0.007(8) 0.001(9) 0.002(7)
C27 0.022(8) 0.051(11) 0.064(13) 0.001(9) -0.007(8) -0.002(7)
C28 0.032(9) 0.055(11) 0.066(14) -0.007(10) 0.002(9) -0.005(8)
C29 0.065(13) 0.041(10) 0.074(16) -0.006(10) -0.013(12) 0.000(9)
C30 0.043(11) 0.071(14) 0.070(16) -0.003(12) -0.005(10) 0.013(10)
C31 0.039(11) 0.078(15) 0.076(17) -0.003(12) 0.004(10) 0.001(10)
C32 0.043(11) 0.060(12) 0.075(16) 0.002(11) -0.004(10) -0.006(9)
C33 0.033(9) 0.040(10) 0.063(12) -0.003(8) -0.020(8) -0.002(7)
C34 0.024(9) 0.048(11) 0.086(15) -0.005(10) 0.001(9) 0.008(8)
C35 0.053(12) 0.040(10) 0.086(16) 0.001(10) -0.005(11) 0.014(9)
C36 0.042(10) 0.065(13) 0.077(14) -0.017(11) -0.007(10) 0.013(10)
C37 0.034(10) 0.045(10) 0.075(14) -0.012(9) -0.003(9) 0.003(8)
C38 0.038(10) 0.044(11) 0.075(15) -0.012(9) -0.006(9) -0.004(8)
C39 0.025(8) 0.038(9) 0.059(13) -0.002(8) -0.003(8) 0.001(7)
C40 0.043(10) 0.039(10) 0.053(12) 0.000(9) 0.006(8) 0.006(7)
C41 0.039(11) 0.037(11) 0.093(18) -0.006(11) 0.000(10) -0.005(8)
C42 0.061(14) 0.053(13) 0.080(18) -0.020(12) -0.004(12) 0.003(10)
C43 0.029(10) 0.088(17) 0.073(17) -0.009(13) -0.007(9) 0.016(10)
C44 0.040(10) 0.035(10) 0.076(15) -0.003(9) -0.005(10) 0.004(8)
C45 0.064(13) 0.044(11) 0.072(16) 0.004(10) 0.018(11) -0.006(9)
C46 0.082(17) 0.058(14) 0.083(18) -0.018(12) 0.024(14) 0.007(12)
C47 0.070(15) 0.028(10) 0.11(2) -0.013(11) 0.024(13) -0.005(9)
C48 0.053(13) 0.039(11) 0.13(2) 0.017(13) 0.011(13) 0.001(9)
C49 0.058(12) 0.039(10) 0.094(17) 0.013(11) 0.017(12) 0.008(9)
C50 0.048(11) 0.034(9) 0.074(15) -0.004(9) -0.004(10) 0.010(8)
C51 0.029(9) 0.050(11) 0.078(16) -0.004(10) 0.001(9) -0.001(8)
C52 0.041(11) 0.053(12) 0.089(18) 0.013(11) -0.001(11) 0.001(9)
C53 0.054(13) 0.069(14) 0.073(16) -0.005(11) 0.012(11) 0.000(11)
C54 0.057(12) 0.061(13) 0.063(14) 0.000(10) 0.005(10) 0.018(10)
C55 0.060(15) 0.057(14) 0.15(3) -0.004(15) -0.013(15) -0.004(11)
C56 0.057(15) 0.081(18) 0.18(3) 0.031(18) -0.015(17) 0.020(13)
C57 0.134(17) 0.039(12) 0.14(3) 0.001(14) -0.031(18) 0.012(13)
C58 0.138(16) 0.038(9) 0.11(2) 0.012(11) -0.024(17) 0.004(11)
C59 0.091(14) 0.032(8) 0.103(18) 0.006(10) -0.028(14) -0.018(8)
C60 0.061(13) 0.063(14) 0.084(17) 0.001(12) 0.008(12) -0.008(11)
C61 0.089(18) 0.063(15) 0.10(2) -0.013(15) -0.001(16) -0.014(13)
C62 0.084(19) 0.065(15) 0.09(2) -0.001(14) 0.023(15) -0.027(14)
C63 0.10(2) 0.068(15) 0.067(17) -0.003(12) -0.002(15) -0.017(14)
C64 0.076(16) 0.070(15) 0.076(18) 0.008(12) -0.005(13) -0.001(12)
C65 0.062(13) 0.084(15) 0.072(16) 0.016(12) -0.015(12) -0.020(11)
C66 0.054(13) 0.066(13) 0.099(18) -0.003(12) -0.014(13) -0.002(11)
C67 0.049(16) 0.084(18) 0.20(3) -0.023(19) 0.015(17) 0.001(13)
C68 0.14(3) 0.071(18) 0.12(3) 0.003(17) 0.02(2) 0.009(18)
C69 0.13(3) 0.10(2) 0.12(3) 0.00(2) 0.00(2) -0.01(2)
C70 0.063(18) 0.19(4) 0.11(3) 0.00(2) 0.005(17) -0.01(2)
C71 0.10(3) 0.21(4) 0.14(3) 0.07(3) 0.03(2) -0.01(3)
N1 0.035(8) 0.026(7) 0.053(9) -0.001(6) -0.004(7) -0.001(5)
N2 0.023(7) 0.033(7) 0.064(10) -0.006(7) 0.004(7) 0.005(5)
N3 0.033(8) 0.033(7) 0.050(9) 0.000(6) -0.005(6) 0.002(6)
N4 0.039(8) 0.040(8) 0.050(9) 0.002(7) 0.009(7) 0.012(6)
N5 0.035(8) 0.039(8) 0.077(12) -0.009(8) 0.003(8) -0.001(6)
N6 0.052(9) 0.040(8) 0.054(11) 0.000(7) 0.016(8) 0.009(7)
N7 0.076(12) 0.042(9) 0.080(13) 0.000(8) -0.008(10) -0.001(8)
N8 0.054(10) 0.055(10) 0.058(11) 0.007(8) 0.002(8) 0.008(8)
O1 0.037(6) 0.025(5) 0.054(8) 0.004(5) 0.016(5) 0.002(5)
O2 0.032(6) 0.027(6) 0.083(10) -0.013(6) 0.004(6) 0.002(4)
O3 0.029(6) 0.055(8) 0.097(11) 0.003(7) 0.009(6) -0.002(6)
O4 0.043(7) 0.041(7) 0.078(9) 0.003(6) 0.031(6) -0.007(5)
O5 0.042(7) 0.056(8) 0.082(11) -0.013(7) -0.003(7) -0.003(6)
O6 0.043(7) 0.043(7) 0.070(9) 0.009(6) -0.020(6) -0.003(5)
O7 0.072(9) 0.062(9) 0.063(10) 0.004(7) -0.008(7) -0.008(7)
O8 0.048(8) 0.063(8) 0.069(10) 0.012(7) -0.008(7) -0.002(6)
Os1 0.0324(3) 0.0346(3) 0.0621(5) -0.0043(3) -0.0021(3) -0.0010(3)
Os2 0.0548(5) 0.0445(4) 0.0679(6) 0.0061(3) -0.0097(4) -0.0058(4)
F1 0.040(6) 0.044(5) 0.081(8) 0.011(5) 0.002(5) 0.003(5)
F2 0.053(7) 0.056(7) 0.086(9) -0.002(6) -0.021(6) 0.008(5)
F3 0.034(6) 0.052(6) 0.108(10) -0.008(6) -0.011(6) 0.002(5)
F4 0.032(6) 0.056(7) 0.111(10) 0.007(6) 0.005(6) -0.002(5)
F5 0.042(6) 0.046(6) 0.078(8) 0.010(5) 0.007(5) 0.002(5)
F6 0.055(7) 0.042(6) 0.081(8) -0.004(5) 0.008(6) -0.007(5)
F7 0.075(8) 0.073(8) 0.080(9) -0.016(7) 0.006(7) 0.001(6)
F8 0.086(9) 0.089(9) 0.081(10) -0.034(8) 0.002(7) -0.002(7)
F9 0.055(7) 0.105(10) 0.066(8) 0.001(7) 0.013(6) 0.003(6)
F10 0.059(7) 0.072(7) 0.069(8) 0.001(6) 0.005(6) -0.014(6)
F11 0.047(6) 0.045(6) 0.113(10) 0.011(6) -0.018(6) 0.003(5)
F12 0.059(7) 0.055(7) 0.110(10) 0.005(7) -0.029(7) 0.012(6)
F13 0.042(6) 0.067(7) 0.098(10) -0.006(6) -0.023(6) 0.013(5)
F14 0.039(6) 0.066(7) 0.093(9) -0.019(6) 0.000(6) -0.004(5)
F15 0.044(6) 0.049(6) 0.083(8) 0.009(6) 0.001(5) 0.005(5)
F16 0.059(7) 0.041(6) 0.078(8) -0.001(6) 0.003(6) -0.003(5)
F17 0.074(8) 0.038(6) 0.116(11) -0.016(6) 0.020(7) -0.006(5)
F18 0.066(8) 0.074(8) 0.082(9) -0.033(7) -0.007(7) 0.008(6)
F19 0.070(8) 0.084(9) 0.062(9) 0.006(7) 0.004(6) 0.018(6)
F20 0.055(6) 0.051(6) 0.057(7) 0.000(5) 0.003(5) 0.008(5)
Cl1 0.097(5) 0.101(5) 0.086(5) -0.015(4) 0.002(4) -0.048(4)
Cl2 0.063(3) 0.076(4) 0.090(5) -0.002(3) -0.001(3) -0.015(3)
Cl3 0.087(5) 0.076(4) 0.210(9) 0.020(5) -0.062(6) 0.000(4)
Cl4 0.079(4) 0.104(5) 0.097(5) 0.006(4) -0.003(4) -0.027(4)
Cl5 0.072(4) 0.105(5) 0.149(7) 0.057(5) -0.008(4) -0.005(4)
Cl6 0.073(4) 0.084(4) 0.106(5) -0.020(4) -0.026(4) 0.014(3)

loop_
_atom_type_symbol
_atom_type_description
_atom_type_scat_dispersion_real
_atom_type_scat_dispersion_imag
_atom_type_scat_source
C C 0.0033 0.0016 'International Tables Vol C Tables 4.2.6.8 and 6.1.1.4'
H H 0.0000 0.0000 'International Tables Vol C Tables 4.2.6.8 and 6.1.1.4'
N N 0.0061 0.0033 'International Tables Vol C Tables 4.2.6.8 and 6.1.1.4'
O O 0.0106 0.0060 'International Tables Vol C Tables 4.2.6.8 and 6.1.1.4'
Os Os -1.2165 7.6030 'International Tables Vol C Tables 4.2.6.8 and 6.1.1.4'
F F 0.0171 0.0103 'International Tables Vol C Tables 4.2.6.8 and 6.1.1.4'
Cl Cl 0.1484 0.1585 'International Tables Vol C Tables 4.2.6.8 and 6.1.1.4'

loop_
_geom_angle_atom_site_label_1
_geom_angle_atom_site_label_2
_geom_angle_atom_site_label_3
_geom_angle
N1 C1 C20 126.4(15)
N1 C1 C2 115.4(14)
C20 C1 C2 118.2(15)
O1 C2 C1 114.6(14)
O1 C2 C3 111.5(13)
C1 C2 C3 99.9(14)
O1 C2 H2 110.1
C1 C2 H2 110.1
C3 C2 H2 110.1
O2 C3 C4 112.9(14)
O2 C3 C2 113.3(13)
C4 C3 C2 101.8(14)
O2 C3 H3 109.6
C4 C3 H3 109.6
C2 C3 H3 109.6
N1 C4 C5 127.1(16)
N1 C4 C3 112.8(15)
C5 C4 C3 119.9(15)
C4 C5 C6 126.4(16)
C4 C5 C21 117.5(15)
C6 C5 C21 116.1(15)
N2 C6 C5 126.8(16)
N2 C6 C7 106.0(16)
C5 C6 C7 127.2(16)
C8 C7 C6 108.1(17)
C8 C7 H7 126.0
C6 C7 H7 126.0
C7 C8 C9 109.1(17)
C7 C8 H8 125.5
C9 C8 H8 125.5
N2 C9 C10 127.4(15)
N2 C9 C8 105.3(14)
C10 C9 C8 127.3(17)
C11 C10 C9 126.3(17)
C11 C10 C27 119.2(16)
C9 C10 C27 114.5(15)
N3 C11 C10 126.6(16)
N3 C11 C12 112.0(14)
C10 C11 C12 121.4(16)
O5 C12 C11 110.3(14)
O5 C12 C13 111.3(14)
C11 C12 C13 102.9(15)
O5 C12 H12 110.7
C11 C12 H12 110.7
C13 C12 H12 110.7
O6 C13 C14 112.8(13)
O6 C13 C12 112.0(15)
C14 C13 C12 102.1(14)
O6 C13 H13 109.9
C14 C13 H13 109.9
C12 C13 H13 109.9
N3 C14 C15 124.0(16)
N3 C14 C13 114.4(15)
C15 C14 C13 121.6(14)
C16 C15 C14 128.5(15)
C16 C15 C33 117.1(16)
C14 C15 C33 114.5(16)
N4 C16 C17 108.8(15)
N4 C16 C15 124.0(16)
C17 C16 C15 127.2(16)
C18 C17 C16 106.2(15)
C18 C17 H17 126.9
C16 C17 H17 126.9
C19 C18 C17 109.8(17)
C19 C18 H18 125.1
C17 C18 H18 125.1
C18 C19 N4 106.5(15)
C18 C19 C20 126.7(18)
N4 C19 C20 126.8(15)
C19 C20 C1 126.8(17)
C19 C20 C39 115.3(15)
C1 C20 C39 117.9(15)
C26 C21 C22 116.7(16)
C26 C21 C5 122.2(15)
C22 C21 C5 121.1(16)
F1 C22 C21 122.1(15)
F1 C22 C23 116.4(17)
C21 C22 C23 121.4(19)
F2 C23 C24 121.2(18)
F2 C23 C22 120.1(18)
C24 C23 C22 118.7(18)
F3 C24 C23 119.6(18)
F3 C24 C25 120.1(18)
C23 C24 C25 120.2(17)
F4 C25 C26 120.4(19)
F4 C25 C24 119.9(16)
C26 C25 C24 119.6(18)
C25 C26 F5 118.1(17)
C25 C26 C21 123.2(18)
F5 C26 C21 118.5(15)
C32 C27 C28 116.7(18)
C32 C27 C10 122.9(16)
C28 C27 C10 120.1(17)
F6 C28 C27 121.5(17)
F6 C28 C29 116.2(16)
C27 C28 C29 122.2(19)
F7 C29 C30 121.1(19)
F7 C29 C28 120(2)
C30 C29 C28 118.5(19)
F8 C30 C31 120(2)
F8 C30 C29 120(2)
C31 C30 C29 121(2)
F9 C31 C30 122(2)
F9 C31 C32 120(2)
C30 C31 C32 119(2)
F10 C32 C27 120.6(19)
F10 C32 C31 116.3(19)
C27 C32 C31 123.1(19)
C38 C33 C34 115.1(16)
C38 C33 C15 121.5(15)
C34 C33 C15 123.4(15)
F11 C34 C33 119.2(14)
F11 C34 C35 117.3(17)
C33 C34 C35 123.4(17)
F12 C35 C36 120.1(17)
F12 C35 C34 120.6(18)
C36 C35 C34 119.3(18)
F13 C36 C35 119.9(18)
F13 C36 C37 120.0(18)
C35 C36 C37 120.1(17)
F14 C37 C36 120.3(16)
F14 C37 C38 122.1(17)
C36 C37 C38 117.5(18)
F15 C38 C33 119.9(16)
F15 C38 C37 115.6(16)
C33 C38 C37 124.5(18)
C44 C39 C40 115.4(17)
C44 C39 C20 123.9(15)
C40 C39 C20 120.5(17)
F16 C40 C39 119.7(16)
F16 C40 C41 117.7(16)
C39 C40 C41 122.4(18)
F17 C41 C42 123(2)
F17 C41 C40 119(2)
C42 C41 C40 118.2(17)
C41 C42 F18 118.2(19)
C41 C42 C43 123(2)
F18 C42 C43 118(2)
F19 C43 C42 122(2)
F19 C43 C44 121(2)
C42 C43 C44 116(2)
F20 C44 C39 119.6(17)
F20 C44 C43 115.7(19)
C39 C44 C43 124.6(18)
N5 C45 C46 124(2)
N5 C45 H45 118.1
C46 C45 H45 118.1
C47 C46 C45 118(2)
C47 C46 H46 120.8
C45 C46 H46 120.8
C46 C47 C48 120.5(19)
C46 C47 H47 119.8
C48 C47 H47 119.8
C49 C48 C47 117(2)
C49 C48 H48 121.5
C47 C48 H48 121.5
N5 C49 C48 124(2)
N5 C49 H49 117.9
C48 C49 H49 117.9
N6 C50 C51 122.0(18)
N6 C50 H50 119.0
C51 C50 H50 119.0
C52 C51 C50 119.2(19)
C52 C51 H51 120.4
C50 C51 H51 120.4
C51 C52 C53 121(2)
C51 C52 H52 119.7
C53 C52 H52 119.7
C54 C53 C52 118(2)
C54 C53 H53 120.9
C52 C53 H53 120.9
N6 C54 C53 125(2)
N6 C54 H54 117.7
C53 C54 H54 117.7
N7 C55 C56 121(2)
N7 C55 H55 119.4
C56 C55 H55 119.4
C55 C56 C57 119(2)
C55 C56 H56 120.5
C57 C56 H56 120.5
C56 C57 C58 120(2)
C56 C57 H57 119.9
C58 C57 H57 119.9
C59 C58 C57 115(2)
C59 C58 H58 122.5
C57 C58 H58 122.5
N7 C59 C58 124(2)
N7 C59 H59 118.0
C58 C59 H59 118.0
N8 C60 C61 124(2)
N8 C60 H60 117.9
C61 C60 H60 117.9
C62 C61 C60 115(3)
C62 C61 H61 122.5
C60 C61 H61 122.5
C63 C62 C61 120(3)
C63 C62 H62 119.9
C61 C62 H62 119.9
C62 C63 C64 122(3)
C62 C63 H63 118.8
C64 C63 H63 118.8
C63 C64 N8 120(2)
C63 C64 H64 120.0
N8 C64 H64 120.0
Cl3 C65 Cl2 111.9(13)
Cl3 C65 Cl1 111.5(13)
Cl2 C65 Cl1 108.8(12)
Cl3 C65 H65 108.2
Cl2 C65 H65 108.2
Cl1 C65 H65 108.2
Cl4 C66 Cl5 112.4(12)
Cl4 C66 Cl6 110.3(14)
Cl5 C66 Cl6 109.6(12)
Cl4 C66 H66 108.1
Cl5 C66 H66 108.1
Cl6 C66 H66 108.1
C68 C67 H67A 109.5
C68 C67 H67B 109.5
H67A C67 H67B 109.5
C68 C67 H67C 109.5
H67A C67 H67C 109.5
H67B C67 H67C 109.5
C69 C68 C67 117(3)
C69 C68 H68A 108.1
C67 C68 H68A 108.1
C69 C68 H68B 108.1
C67 C68 H68B 108.1
H68A C68 H68B 107.3
C68 C69 C70 119(3)
C68 C69 H69A 107.5
C70 C69 H69A 107.5
C68 C69 H69B 107.5
C70 C69 H69B 107.5
H69A C69 H69B 107.0
C69 C70 C71 112(3)
C69 C70 H70A 109.3
C71 C70 H70A 109.3
C69 C70 H70B 109.3
C71 C70 H70B 109.3
H70A C70 H70B 108.0
C70 C71 H71A 109.5
C70 C71 H71B 109.5
H71A C71 H71B 109.5
C70 C71 H71C 109.5
H71A C71 H71C 109.5
H71B C71 H71C 109.5
C1 N1 C4 109.5(14)
C9 N2 C6 111.4(13)
C9 N2 H2A 124.3
C6 N2 H2A 124.3
C14 N3 C11 108.4(14)
C16 N4 C19 108.6(13)
C16 N4 H4 125.7
C19 N4 H4 125.7
C45 N5 C49 115.9(17)
C45 N5 Os1 121.3(14)
C49 N5 Os1 122.7(14)
C54 N6 C50 115.5(17)
C54 N6 Os1 121.0(14)
C50 N6 Os1 123.4(13)
C55 N7 C59 120.0(18)
C55 N7 Os2 119.6(14)
C59 N7 Os2 120.3(15)
C60 N8 C64 118(2)
C60 N8 Os2 121.4(15)
C64 N8 Os2 120.5(15)
C2 O1 Os1 112.3(9)
C3 O2 Os1 112.6(9)
C12 O5 Os2 114.1(10)
C13 O6 Os2 112.9(10)
O4 Os1 O3 161.1(6)
O4 Os1 O1 95.7(5)
O3 Os1 O1 97.9(5)
O4 Os1 O2 98.0(5)
O3 Os1 O2 95.8(6)
O1 Os1 O2 86.5(4)
O4 Os1 N6 83.8(6)
O3 Os1 N6 83.2(6)
O1 Os1 N6 177.0(5)
O2 Os1 N6 90.6(5)
O4 Os1 N5 84.4(6)
O3 Os1 N5 82.4(6)
O1 Os1 N5 91.1(5)
O2 Os1 N5 176.8(5)
N6 Os1 N5 91.8(5)
O7 Os2 O8 163.6(6)
O7 Os2 O6 97.6(6)
O8 Os2 O6 93.6(6)
O7 Os2 O5 95.9(6)
O8 Os2 O5 97.1(6)
O6 Os2 O5 84.5(5)
O7 Os2 N8 84.2(7)
O8 Os2 N8 85.4(6)
O6 Os2 N8 176.1(5)
O5 Os2 N8 91.9(6)
O7 Os2 N7 84.4(6)
O8 Os2 N7 83.1(6)
O6 Os2 N7 92.5(6)
O5 Os2 N7 177.0(6)
N8 Os2 N7 91.2(6)

loop_
_geom_bond_atom_site_label_1
_geom_bond_atom_site_label_2
_geom_bond_distance
C1 N1 1.30(2)
C1 C20 1.42(2)
C1 C2 1.52(2)
C2 O1 1.433(19)
C2 C3 1.57(2)
C2 H2 1.0000
C3 O2 1.41(2)
C3 C4 1.53(2)
C3 H3 1.0000
C4 N1 1.34(2)
C4 C5 1.39(2)
C5 C6 1.41(2)
C5 C21 1.49(2)
C6 N2 1.38(2)
C6 C7 1.41(2)
C7 C8 1.36(3)
C7 H7 0.9500
C8 C9 1.42(2)
C8 H8 0.9500
C9 N2 1.36(2)
C9 C10 1.42(2)
C10 C11 1.37(2)
C10 C27 1.50(2)
C11 N3 1.37(2)
C11 C12 1.52(2)
C12 O5 1.43(2)
C12 C13 1.54(2)
C12 H12 1.0000
C13 O6 1.43(2)
C13 C14 1.50(2)
C13 H13 1.0000
C14 N3 1.34(2)
C14 C15 1.44(2)
C15 C16 1.39(2)
C15 C33 1.49(2)
C16 N4 1.37(2)
C16 C17 1.38(2)
C17 C18 1.38(2)
C17 H17 0.9500
C18 C19 1.38(2)
C18 H18 0.9500
C19 N4 1.38(2)
C19 C20 1.41(2)
C20 C39 1.50(2)
C21 C26 1.37(2)
C21 C22 1.37(2)
C22 F1 1.36(2)
C22 C23 1.41(2)
C23 F2 1.33(2)
C23 C24 1.36(3)
C24 F3 1.355(19)
C24 C25 1.37(3)
C25 F4 1.35(2)
C25 C26 1.36(2)
C26 F5 1.36(2)
C27 C32 1.35(3)
C27 C28 1.37(2)
C28 F6 1.36(2)
C28 C29 1.41(3)
C29 F7 1.35(2)
C29 C30 1.36(3)
C30 F8 1.33(2)
C30 C31 1.36(3)
C31 F9 1.33(2)
C31 C32 1.40(3)
C32 F10 1.34(2)
C33 C38 1.37(2)
C33 C34 1.37(2)
C34 F11 1.36(2)
C34 C35 1.39(2)
C35 F12 1.34(2)
C35 C36 1.37(3)
C36 F13 1.34(2)
C36 C37 1.38(3)
C37 F14 1.32(2)
C37 C38 1.40(2)
C38 F15 1.35(2)
C39 C44 1.36(3)
C39 C40 1.39(2)
C40 F16 1.33(2)
C40 C41 1.41(3)
C41 F17 1.34(2)
C41 C42 1.34(3)
C42 F18 1.36(2)
C42 C43 1.37(3)
C43 F19 1.33(2)
C43 C44 1.42(3)
C44 F20 1.355(19)
C45 N5 1.33(2)
C45 C46 1.39(3)
C45 H45 0.9500
C46 C47 1.33(3)
C46 H46 0.9500
C47 C48 1.39(3)
C47 H47 0.9500
C48 C49 1.38(3)
C48 H48 0.9500
C49 N5 1.34(3)
C49 H49 0.9500
C50 N6 1.38(2)
C50 C51 1.41(3)
C50 H50 0.9500
C51 C52 1.32(3)
C51 H51 0.9500
C52 C53 1.38(3)
C52 H52 0.9500
C53 C54 1.37(3)
C53 H53 0.9500
C54 N6 1.34(2)
C54 H54 0.9500
C55 N7 1.34(3)
C55 C56 1.37(3)
C55 H55 0.9500
C56 C57 1.40(3)
C56 H56 0.9500
C57 C58 1.44(4)
C57 H57 0.9500
C58 C59 1.37(3)
C58 H58 0.9500
C59 N7 1.36(2)
C59 H59 0.9500
C60 N8 1.28(3)
C60 C61 1.42(3)
C60 H60 0.9500
C61 C62 1.39(3)
C61 H61 0.9500
C62 C63 1.30(3)
C62 H62 0.9500
C63 C64 1.35(3)
C63 H63 0.9500
C64 N8 1.38(3)
C64 H64 0.9500
C65 Cl3 1.72(2)
C65 Cl2 1.74(2)
C65 Cl1 1.77(2)
C65 H65 1.0000
C66 Cl4 1.71(2)
C66 Cl5 1.73(2)
C66 Cl6 1.76(2)
C66 H66 1.0000
C67 C68 1.57(3)
C67 H67A 0.9800
C67 H67B 0.9800
C67 H67C 0.9800
C68 C69 1.48(3)
C68 H68A 0.9900
C68 H68B 0.9900
C69 C70 1.50(3)
C69 H69A 0.9900
C69 H69B 0.9900
C70 C71 1.56(3)
C70 H70A 0.9900
C70 H70B 0.9900
C71 H71A 0.9800
C71 H71B 0.9800
C71 H71C 0.9800
N2 H2A 0.8800
N4 H4 0.8800
N5 Os1 2.155(14)
N6 Os1 2.150(15)
N7 Os2 2.178(16)
N8 Os2 2.113(16)
O1 Os1 1.935(10)
O2 Os1 1.951(10)
O3 Os1 1.749(14)
O4 Os1 1.708(14)
O5 Os2 1.935(13)
O6 Os2 1.932(13)
O7 Os2 1.741(13)
O8 Os2 1.754(13)

loop_
_geom_torsion_atom_site_label_1
_geom_torsion_atom_site_label_2
_geom_torsion_atom_site_label_3
_geom_torsion_atom_site_label_4
_geom_torsion
N1 C1 C2 O1 -125.7(15)
C20 C1 C2 O1 55(2)
N1 C1 C2 C3 -6.4(18)
C20 C1 C2 C3 174.3(14)
O1 C2 C3 O2 7(2)
C1 C2 C3 O2 -114.5(15)
O1 C2 C3 C4 128.5(14)
C1 C2 C3 C4 6.9(15)
O2 C3 C4 N1 115.1(15)
C2 C3 C4 N1 -6.7(18)
O2 C3 C4 C5 -61.2(19)
C2 C3 C4 C5 177.0(15)
N1 C4 C5 C6 4(3)
C3 C4 C5 C6 179.9(16)
N1 C4 C5 C21 -173.5(15)
C3 C4 C5 C21 2(2)
C4 C5 C6 N2 -8(3)
C21 C5 C6 N2 169.6(16)
C4 C5 C6 C7 173.0(18)
C21 C5 C6 C7 -9(3)
N2 C6 C7 C8 3(2)
C5 C6 C7 C8 -177.6(18)
C6 C7 C8 C9 -3(2)
C7 C8 C9 N2 2(2)
C7 C8 C9 C10 -175.1(17)
N2 C9 C10 C11 2(3)
C8 C9 C10 C11 179.0(18)
N2 C9 C10 C27 -179.8(16)
C8 C9 C10 C27 -3(3)
C9 C10 C11 N3 5(3)
C27 C10 C11 N3 -172.8(15)
C9 C10 C11 C12 -174.0(16)
C27 C10 C11 C12 8(2)
N3 C11 C12 O5 -114.2(16)
C10 C11 C12 O5 65(2)
N3 C11 C12 C13 4.7(18)
C10 C11 C12 C13 -176.2(15)
O5 C12 C13 O6 -6.0(19)
C11 C12 C13 O6 -124.1(15)
O5 C12 C13 C14 114.9(15)
C11 C12 C13 C14 -3.2(17)
O6 C13 C14 N3 121.4(16)
C12 C13 C14 N3 1.1(19)
O6 C13 C14 C15 -61(2)
C12 C13 C14 C15 178.6(15)
N3 C14 C15 C16 -3(3)
C13 C14 C15 C16 179.6(16)
N3 C14 C15 C33 178.4(15)
C13 C14 C15 C33 1(2)
C14 C15 C16 N4 -3(3)
C33 C15 C16 N4 175.7(15)
C14 C15 C16 C17 179.6(17)
C33 C15 C16 C17 -2(3)
N4 C16 C17 C18 3(2)
C15 C16 C17 C18 -179.5(16)
C16 C17 C18 C19 -3(2)
C17 C18 C19 N4 2.8(19)
C17 C18 C19 C20 -178.2(16)
C18 C19 C20 C1 -175.4(17)
N4 C19 C20 C1 4(3)
C18 C19 C20 C39 6(3)
N4 C19 C20 C39 -174.9(15)
N1 C1 C20 C19 0(3)
C2 C1 C20 C19 178.9(16)
N1 C1 C20 C39 178.0(16)
C2 C1 C20 C39 -3(2)
C4 C5 C21 C26 104(2)
C6 C5 C21 C26 -73(2)
C4 C5 C21 C22 -76(2)
C6 C5 C21 C22 106(2)
C26 C21 C22 F1 178.8(15)
C5 C21 C22 F1 -1(2)
C26 C21 C22 C23 -4(2)
C5 C21 C22 C23 176.5(15)
F1 C22 C23 F2 -3(2)
C21 C22 C23 F2 179.9(15)
F1 C22 C23 C24 178.8(15)
C21 C22 C23 C24 1(3)
F2 C23 C24 F3 -1(3)
C22 C23 C24 F3 178.1(15)
F2 C23 C24 C25 -178.2(16)
C22 C23 C24 C25 1(3)
F3 C24 C25 F4 1(3)
C23 C24 C25 F4 178.9(16)
F3 C24 C25 C26 -177.0(16)
C23 C24 C25 C26 1(3)
F4 C25 C26 F5 3(3)
C24 C25 C26 F5 -178.5(16)
F4 C25 C26 C21 178.2(16)
C24 C25 C26 C21 -3(3)
C22 C21 C26 C25 5(3)
C5 C21 C26 C25 -175.3(16)
C22 C21 C26 F5 -180.0(14)
C5 C21 C26 F5 0(2)
C11 C10 C27 C32 -107(2)
C9 C10 C27 C32 75(2)
C11 C10 C27 C28 79(2)
C9 C10 C27 C28 -98.7(19)
C32 C27 C28 F6 178.6(16)
C10 C27 C28 F6 -7(3)
C32 C27 C28 C29 2(3)
C10 C27 C28 C29 176.5(17)
F6 C28 C29 F7 1(3)
C27 C28 C29 F7 177.1(17)
F6 C28 C29 C30 -177.4(17)
C27 C28 C29 C30 -1(3)
F7 C29 C30 F8 3(3)
C28 C29 C30 F8 -178.7(17)
F7 C29 C30 C31 -178.3(18)
C28 C29 C30 C31 0(3)
F8 C30 C31 F9 -1(3)
C29 C30 C31 F9 -179.4(18)
F8 C30 C31 C32 178.4(18)
C29 C30 C31 C32 0(3)
C28 C27 C32 F10 177.2(16)
C10 C27 C32 F10 3(3)
C28 C27 C32 C31 -3(3)
C10 C27 C32 C31 -176.7(18)
F9 C31 C32 F10 1(3)
C30 C31 C32 F10 -178.3(17)
F9 C31 C32 C27 -179.1(18)
C30 C31 C32 C27 2(3)
C16 C15 C33 C38 98(2)
C14 C15 C33 C38 -83(2)
C16 C15 C33 C34 -81(2)
C14 C15 C33 C34 98(2)
C38 C33 C34 F11 177.9(18)
C15 C33 C34 F11 -4(3)
C38 C33 C34 C35 1(3)
C15 C33 C34 C35 -180(2)
F11 C34 C35 F12 4(3)
C33 C34 C35 F12 -179.6(19)
F11 C34 C35 C36 -177.6(19)
C33 C34 C35 C36 -1(3)
F12 C35 C36 F13 -2(3)
C34 C35 C36 F13 179.5(18)
F12 C35 C36 C37 179.2(19)
C34 C35 C36 C37 1(3)
F13 C36 C37 F14 -2(3)
C35 C36 C37 F14 176.8(19)
F13 C36 C37 C38 -179.6(18)
C35 C36 C37 C38 -1(3)
C34 C33 C38 F15 178.7(17)
C15 C33 C38 F15 0(3)
C34 C33 C38 C37 -2(3)
C15 C33 C38 C37 179.8(19)
F14 C37 C38 F15 3(3)
C36 C37 C38 F15 -179.0(17)
F14 C37 C38 C33 -176.3(18)
C36 C37 C38 C33 1(3)
C19 C20 C39 C44 -106(2)
C1 C20 C39 C44 75(2)
C19 C20 C39 C40 79(2)
C1 C20 C39 C40 -99(2)
C44 C39 C40 F16 -178.1(15)
C20 C39 C40 F16 -3(2)
C44 C39 C40 C41 -3(3)
C20 C39 C40 C41 172.2(16)
F16 C40 C41 F17 -5(2)
C39 C40 C41 F17 -180.0(16)
F16 C40 C41 C42 178.1(17)
C39 C40 C41 C42 3(3)
F17 C41 C42 F18 3(3)
C40 C41 C42 F18 -179.6(16)
F17 C41 C42 C43 179.0(18)
C40 C41 C42 C43 -4(3)
C41 C42 C43 F19 176.3(18)
F18 C42 C43 F19 -8(3)
C41 C42 C43 C44 5(3)
F18 C42 C43 C44 -179.4(16)
C40 C39 C44 F20 179.3(15)
C20 C39 C44 F20 4(3)
C40 C39 C44 C43 4(3)
C20 C39 C44 C43 -170.8(17)
F19 C43 C44 F20 8(3)
C42 C43 C44 F20 179.6(17)
F19 C43 C44 C39 -176.6(16)
C42 C43 C44 C39 -5(3)
N5 C45 C46 C47 -1(3)
C45 C46 C47 C48 1(3)
C46 C47 C48 C49 0(3)
C47 C48 C49 N5 -1(3)
N6 C50 C51 C52 0(3)
C50 C51 C52 C53 0(3)
C51 C52 C53 C54 1(3)
C52 C53 C54 N6 -2(3)
N7 C55 C56 C57 3(5)
C55 C56 C57 C58 -7(5)
C56 C57 C58 C59 6(4)
C57 C58 C59 N7 -2(4)
N8 C60 C61 C62 0(3)
C60 C61 C62 C63 -3(3)
C61 C62 C63 C64 3(4)
C62 C63 C64 N8 -1(4)
C67 C68 C69 C70 -165(3)
C68 C69 C70 C71 -67(4)
C20 C1 N1 C4 -178.3(16)
C2 C1 N1 C4 2(2)
C5 C4 N1 C1 179.0(17)
C3 C4 N1 C1 3.0(19)
C10 C9 N2 C6 177.1(16)
C8 C9 N2 C6 -0.1(19)
C5 C6 N2 C9 178.9(17)
C7 C6 N2 C9 -1.9(19)
C15 C14 N3 C11 -175.6(15)
C13 C14 N3 C11 1.9(19)
C10 C11 N3 C14 176.7(16)
C12 C11 N3 C14 -4.2(18)
C17 C16 N4 C19 -0.9(19)
C15 C16 N4 C19 -178.9(15)
C18 C19 N4 C16 -1.2(18)
C20 C19 N4 C16 179.8(16)
C46 C45 N5 C49 1(3)
C46 C45 N5 Os1 177.0(16)
C48 C49 N5 C45 0(3)
C48 C49 N5 Os1 -176.0(15)
C53 C54 N6 C50 1(3)
C53 C54 N6 Os1 179.1(16)
C51 C50 N6 C54 0(2)
C51 C50 N6 Os1 -177.9(13)
C56 C55 N7 C59 1(4)
C56 C55 N7 Os2 -179(2)
C58 C59 N7 C55 -1(4)
C58 C59 N7 Os2 179(2)
C61 C60 N8 C64 2(3)
C61 C60 N8 Os2 -175.1(16)
C63 C64 N8 C60 -2(3)
C63 C64 N8 Os2 175.3(17)
C1 C2 O1 Os1 94.4(14)
C3 C2 O1 Os1 -18.2(17)
C4 C3 O2 Os1 -107.7(13)
C2 C3 O2 Os1 7.3(17)
C11 C12 O5 Os2 102.8(13)
C13 C12 O5 Os2 -10.8(17)
C14 C13 O6 Os2 -94.4(14)
C12 C13 O6 Os2 20.1(17)
